data_4343681
loop_
_publ_author_name
'Norton, J.R.'
'Collman, J.P.'
'Robinson, W.T.'
'Dolcetti, G.'

_publ_section_title
;
 The preparation and structure of ruthenium and osmium nitrosyl carbonyl
 clusters containing double-nitrosyl bridges
;
_journal_name_full 'Inorganic Chemistry'
_journal_page_first 382
_journal_page_last 388
_journal_volume 11
_journal_year 1972
_chemical_formula_sum 'C10 N2 O12 Ru3'
_chemical_name_systematic 'Ru3 (C O)10 (N O)2'
_space_group_IT_number 14
_symmetry_space_group_name_Hall '-P 2n'
_symmetry_space_group_name_H-M 'P 1 1 21/n'
_cell_angle_alpha 90
_cell_angle_beta 90
_cell_angle_gamma 108.45
_cell_formula_units_Z 4
_cell_length_a 7.639
_cell_length_b 9.231
_cell_length_c 26.293
_cell_volume 1758.768
_citation_journal_id_ASTM INOCAJ
_cod_data_source_file Norton_INOCAJ_1972_1618.cif
_cod_data_source_block C10N2O12Ru3
_cod_original_sg_symbol_Hall '-P 2ybc (z,x-z,y)'
_cod_database_code 4343681

loop_
_symmetry_equiv_pos_as_xyz
x,y,z
-x+1/2,-y+1/2,z+1/2
-x,-y,-z
x-1/2,y-1/2,-z-1/2

loop_
_atom_site_label
_atom_site_type_symbol
_atom_site_fract_x
_atom_site_fract_y
_atom_site_fract_z
_atom_site_occupancy
_atom_site_U_iso_or_equiv
O7 O-2 0.346 -0.4131 -0.1751 1 0.0
O5 O-2 -0.167 -0.5039 -0.1698 1 0.0
N2 N+2 -0.1 -0.0934 -0.1323 1 0.0
C9 C+2 0.114 -0.123 -0.2134 1 0.0
O8 O-2 0.528 -0.0447 -0.0623 1 0.0
Ru3 Ru 0.2843 -0.10449 -0.15793 1 0.0
C3 C+2 -0.032 0.212 -0.0862 1 0.0
O9 O-2 0.014 -0.1304 -0.2471 1 0.0
O11 O-2 0.1794 -0.0081 -0.0191 1 0.0
C5 C+2 -0.116 -0.411 -0.1399 1 0.0
O4 O-2 0.204 -0.4199 -0.0361 1 0.0
C4 C+2 0.119 -0.356 -0.0572 1 0.0
Ru1 Ru 0.1088 0.10547 -0.11908 1 0.0
O1 O-2 0.488 0.341 -0.0947 1 0.0
C6 C+2 -0.234 -0.309 -0.0476 1 0.0
C2 C+2 0.1 0.199 -0.1856 1 0.0
C8 C+2 0.437 -0.067 -0.0983 1 0.0
O10 O-2 0.604 0.11 -0.218 1 0.0
O6 O-2 -0.359 -0.3434 -0.0214 1 0.0
O2 O-2 0.086 0.249 -0.2234 1 0.0
Ru2 Ru -0.021 -0.24521 -0.0923 1 0.0
O3 O-2 -0.122 0.2793 -0.0681 1 0.0
C10 C+2 0.481 0.033 -0.1955 1 0.0
O12 O-2 -0.234 -0.112 -0.1609 1 0.0
N1 N+2 0.11 -0.0377 -0.0603 1 0.0
C7 C+2 0.32 -0.297 -0.1687 1 0.0
C1 C+2 0.344 0.252 -0.1047 1 0.0
